data_4106044
loop_
_publ_author_name
'Yi-Feng Wang'
'Kah Kah Toh'
'Eileen Pei Jian Ng'
'Shunsuke Chiba'

_publ_contact_author
;
Dr Shunsuke Chiba
Division of Chemistry and Biological Chemistry
School of Physical and Mathematical Sciences
Nanyang Technological University
21 Nanyang Link
Singapore 637371
Singapore
;
_publ_contact_author_email shunsuke@ntu.edu.sg
_publ_contact_author_fax '+65 6791 1961'
_publ_contact_author_phone '+65 6513 8013'
_publ_section_title
;
 Mn(III)-Mediated Formal [3+3]-Annulation of Vinyl Azides and
 Cyclopropanols: A Divergent Synthesis of Azaheterocycles
;
_journal_name_full 'Journal of the American Chemical Society'
_journal_page_first 6411
_journal_page_last 6421
_journal_paper_doi 10.1021/ja200879w
_journal_volume 133
_journal_year 2011
_chemical_formula_moiety 'C29 H31 N O2'
_chemical_formula_sum 'C29 H31 N O2'
_chemical_formula_weight 425.55
_chemical_name_systematic
; 
 ? 
;
_space_group_IT_number 14
_symmetry_cell_setting monoclinic
_symmetry_space_group_name_Hall '-P 2ybc'
_symmetry_space_group_name_H-M 'P 1 21/c 1'
_atom_sites_solution_hydrogens geom
_atom_sites_solution_primary direct
_atom_sites_solution_secondary difmap
_audit_creation_method SHELXL-97
_cell_angle_alpha 90.00
_cell_angle_beta 102.997(4)
_cell_angle_gamma 90.00
_cell_formula_units_Z 4
_cell_length_a 24.988(2)
_cell_length_b 7.0092(6)
_cell_length_c 13.0681(11)
_cell_measurement_reflns_used 4805
_cell_measurement_temperature 103(2)
_cell_measurement_theta_max 29.85
_cell_measurement_theta_min 2.51
_cell_volume 2230.2(3)
_computing_cell_refinement 'Bruker SAINT'
_computing_data_collection 'Bruker APEX2'
_computing_data_reduction 'Bruker SAINT'
_computing_molecular_graphics 'Bruker SHELXTL'
_computing_publication_material 'Bruker SHELXTL'
_computing_structure_refinement 'SHELXL-97 (Sheldrick, 2008)'
_computing_structure_solution 'SHELXS-97 (Sheldrick, 2008)'
_diffrn_ambient_temperature 103(2)
_diffrn_measured_fraction_theta_full 0.980
_diffrn_measured_fraction_theta_max 0.980
_diffrn_measurement_device_type 'Bruker APEX-II CCD'
_diffrn_measurement_method '\f and \w scans'
_diffrn_radiation_monochromator graphite
_diffrn_radiation_source 'fine-focus sealed tube'
_diffrn_radiation_type MoK\a
_diffrn_radiation_wavelength 0.71073
_diffrn_reflns_av_R_equivalents 0.0000
_diffrn_reflns_av_sigmaI/netI 0.0529
_diffrn_reflns_limit_h_max 35
_diffrn_reflns_limit_h_min -36
_diffrn_reflns_limit_k_max 10
_diffrn_reflns_limit_k_min -10
_diffrn_reflns_limit_l_max 18
_diffrn_reflns_limit_l_min -16
_diffrn_reflns_number 7037
_diffrn_reflns_theta_full 31.12
_diffrn_reflns_theta_max 31.12
_diffrn_reflns_theta_min 3.02
_exptl_absorpt_coefficient_mu 0.078
_exptl_absorpt_correction_T_max 0.9953
_exptl_absorpt_correction_T_min 0.9784
_exptl_absorpt_correction_type multi-scan
_exptl_absorpt_process_details sadabs
_exptl_crystal_colour colourless
_exptl_crystal_density_diffrn 1.267
_exptl_crystal_description plate
_exptl_crystal_F_000 912
_exptl_crystal_size_max 0.28
_exptl_crystal_size_mid 0.24
_exptl_crystal_size_min 0.06
_refine_diff_density_max 0.838
_refine_diff_density_min -0.662
_refine_diff_density_rms 0.172
_refine_ls_extinction_method none
_refine_ls_goodness_of_fit_ref 1.183
_refine_ls_hydrogen_treatment constr
_refine_ls_matrix_type full
_refine_ls_number_parameters 290
_refine_ls_number_reflns 7037
_refine_ls_number_restraints 0
_refine_ls_restrained_S_all 1.183
_refine_ls_R_factor_all 0.1339
_refine_ls_R_factor_gt 0.1179
_refine_ls_shift/su_max 0.000
_refine_ls_shift/su_mean 0.000
_refine_ls_structure_factor_coef Fsqd
_refine_ls_weighting_details 'calc w=1/[\s^2^(Fo^2^)+(0.1554P)^2^+11.5281P] where P=(Fo^2^+2Fc^2^)/3'
_refine_ls_weighting_scheme calc
_refine_ls_wR_factor_gt 0.3607
_refine_ls_wR_factor_ref 0.3700
_reflns_number_gt 5781
_reflns_number_total 7037
_reflns_threshold_expression >2sigma(I)
_cod_data_source_file ja200879w_si_004.cif
_cod_data_source_block 21ad_chiba
_cod_database_code 4106044

loop_
_symmetry_equiv_pos_as_xyz
'x, y, z'
'-x, y+1/2, -z+1/2'
'-x, -y, -z'
'x, -y-1/2, z-1/2'

loop_
_atom_site_label
_atom_site_type_symbol
_atom_site_fract_x
_atom_site_fract_y
_atom_site_fract_z
_atom_site_U_iso_or_equiv
_atom_site_adp_type
_atom_site_occupancy
_atom_site_symmetry_multiplicity
_atom_site_calc_flag
_atom_site_refinement_flags
C1 C 0.09056(19) 1.0578(7) -0.3109(4) 0.0157(8) Uani 1 1 d .
H1 H 0.1142 0.9502 -0.3041 0.019 Uiso 1 1 calc R
C2 C 0.0590(2) 1.1055(8) -0.4092(4) 0.0193(9) Uani 1 1 d .
H2 H 0.0605 1.0291 -0.4685 0.023 Uiso 1 1 calc R
C3 C 0.02506(19) 1.2652(9) -0.4209(4) 0.0225(10) Uani 1 1 d .
H3 H 0.0037 1.2986 -0.4882 0.027 Uiso 1 1 calc R
C4 C 0.0225(2) 1.3747(9) -0.3347(4) 0.0249(11) Uani 1 1 d .
H4 H -0.0004 1.4844 -0.3425 0.030 Uiso 1 1 calc R
C5 C 0.0536(2) 1.3243(8) -0.2358(4) 0.0223(10) Uani 1 1 d .
H5 H 0.0512 1.3996 -0.1766 0.027 Uiso 1 1 calc R
C6 C 0.08821(18) 1.1647(7) -0.2223(4) 0.0144(8) Uani 1 1 d .
C7 C 0.12118(18) 1.1155(7) -0.1130(4) 0.0148(8) Uani 1 1 d .
H7 H 0.0971 1.1451 -0.0634 0.018 Uiso 1 1 calc R
C8 C 0.13544(18) 0.9029(7) -0.0993(4) 0.0143(8) Uani 1 1 d .
H8A H 0.1059 0.8279 -0.1449 0.017 Uiso 1 1 calc R
H8B H 0.1698 0.8790 -0.1230 0.017 Uiso 1 1 calc R
C9 C 0.14283(18) 0.8330(6) 0.0140(4) 0.0140(8) Uani 1 1 d .
H9A H 0.1082 0.8600 0.0360 0.017 Uiso 1 1 calc R
H9B H 0.1468 0.6925 0.0130 0.017 Uiso 1 1 calc R
C10 C 0.18983(16) 0.9098(6) 0.0997(3) 0.0114(7) Uani 1 1 d .
H10 H 0.1813 0.8714 0.1680 0.014 Uiso 1 1 calc R
C11 C 0.19583(18) 1.1255(6) 0.1038(3) 0.0133(8) Uani 1 1 d .
H11A H 0.2218 1.1609 0.1701 0.016 Uiso 1 1 calc R
H11B H 0.1598 1.1826 0.1052 0.016 Uiso 1 1 calc R
C12 C 0.21627(17) 1.2122(6) 0.0117(3) 0.0122(7) Uani 1 1 d .
H12 H 0.2348 1.3354 0.0367 0.015 Uiso 1 1 calc R
C13 C 0.17060(18) 1.2573(6) -0.0863(4) 0.0141(8) Uani 1 1 d .
H13A H 0.1876 1.2637 -0.1477 0.017 Uiso 1 1 calc R
H13B H 0.1559 1.3857 -0.0770 0.017 Uiso 1 1 calc R
C14 C 0.25975(17) 1.0817(6) -0.0190(3) 0.0116(7) Uani 1 1 d .
H14A H 0.2425 1.0170 -0.0856 0.014 Uiso 1 1 calc R
H14B H 0.2895 1.1637 -0.0333 0.014 Uiso 1 1 calc R
C15 C 0.28616(17) 0.9279(6) 0.0606(3) 0.0106(7) Uani 1 1 d .
H15 H 0.3110 0.9910 0.1220 0.013 Uiso 1 1 calc R
C16 C 0.32054(17) 0.8067(6) 0.0030(3) 0.0113(7) Uani 1 1 d .
C17 C 0.37603(18) 0.8470(7) 0.0152(4) 0.0138(8) Uani 1 1 d .
H17 H 0.3935 0.9357 0.0670 0.017 Uiso 1 1 calc R
C18 C 0.40605(19) 0.7569(8) -0.0489(4) 0.0185(9) Uani 1 1 d .
H18 H 0.4437 0.7873 -0.0419 0.022 Uiso 1 1 calc R
C19 C 0.3814(2) 0.6236(7) -0.1224(4) 0.0213(10) Uani 1 1 d .
H19 H 0.4019 0.5635 -0.1664 0.026 Uiso 1 1 calc R
C20 C 0.3265(2) 0.5783(7) -0.1316(4) 0.0176(9) Uani 1 1 d .
H20 H 0.3098 0.4835 -0.1804 0.021 Uiso 1 1 calc R
C21 C 0.29543(19) 0.6700(6) -0.0700(3) 0.0132(8) Uani 1 1 d .
H21 H 0.2577 0.6399 -0.0775 0.016 Uiso 1 1 calc R
C22 C 0.25698(17) 0.6663(6) 0.1621(3) 0.0101(7) Uani 1 1 d .
C23 C 0.32664(18) 0.4535(6) 0.2411(3) 0.0132(8) Uani 1 1 d .
H23A H 0.3000 0.3481 0.2205 0.016 Uiso 1 1 calc R
H23B H 0.3274 0.4886 0.3148 0.016 Uiso 1 1 calc R
C24 C 0.38300(17) 0.3902(6) 0.2315(3) 0.0112(7) Uani 1 1 d .
C25 C 0.42013(18) 0.3258(6) 0.3198(3) 0.0140(8) Uani 1 1 d .
H25 H 0.4107 0.3302 0.3863 0.017 Uiso 1 1 calc R
C26 C 0.47120(19) 0.2544(7) 0.3124(4) 0.0173(8) Uani 1 1 d .
H26 H 0.4961 0.2077 0.3732 0.021 Uiso 1 1 calc R
C27 C 0.48549(19) 0.2519(7) 0.2159(4) 0.0169(8) Uani 1 1 d .
H27 H 0.5203 0.2041 0.2104 0.020 Uiso 1 1 calc R
C28 C 0.44893(19) 0.3194(7) 0.1273(4) 0.0167(8) Uani 1 1 d .
H28 H 0.4589 0.3188 0.0613 0.020 Uiso 1 1 calc R
C29 C 0.39800(18) 0.3874(7) 0.1345(3) 0.0147(8) Uani 1 1 d .
H29 H 0.3730 0.4324 0.0734 0.018 Uiso 1 1 calc R
N1 N 0.24372(14) 0.8195(5) 0.0977(3) 0.0106(6) Uani 1 1 d .
O1 O 0.31019(12) 0.6157(4) 0.1735(2) 0.0113(6) Uani 1 1 d .
O2 O 0.22513(13) 0.5816(5) 0.2049(3) 0.0140(6) Uani 1 1 d .

loop_
_atom_site_aniso_label
_atom_site_aniso_U_11
_atom_site_aniso_U_22
_atom_site_aniso_U_33
_atom_site_aniso_U_23
_atom_site_aniso_U_13
_atom_site_aniso_U_12
C1 0.0138(19) 0.016(2) 0.018(2) 0.0018(16) 0.0049(16) 0.0005(15)
C2 0.018(2) 0.024(2) 0.016(2) 0.0028(17) 0.0033(16) -0.0045(18)
C3 0.0118(19) 0.035(3) 0.020(2) 0.011(2) 0.0008(16) 0.0003(19)
C4 0.018(2) 0.031(3) 0.027(2) 0.014(2) 0.0067(19) 0.013(2)
C5 0.023(2) 0.022(2) 0.022(2) 0.0022(18) 0.0061(18) 0.0113(19)
C6 0.0105(17) 0.018(2) 0.0148(18) 0.0032(15) 0.0027(14) 0.0017(15)
C7 0.0123(18) 0.015(2) 0.0171(19) 0.0020(15) 0.0037(15) 0.0039(15)
C8 0.0117(17) 0.0148(19) 0.0150(19) 0.0013(15) 0.0001(14) -0.0005(15)
C9 0.0114(17) 0.0127(19) 0.0172(19) 0.0036(15) 0.0017(15) -0.0003(14)
C10 0.0068(15) 0.0154(19) 0.0130(17) 0.0013(14) 0.0041(13) 0.0013(14)
C11 0.0122(17) 0.0152(19) 0.0132(18) -0.0019(15) 0.0043(14) 0.0026(15)
C12 0.0120(17) 0.0096(17) 0.0153(18) -0.0012(14) 0.0034(14) 0.0007(14)
C13 0.0147(18) 0.0101(17) 0.0171(19) 0.0021(15) 0.0028(15) 0.0030(15)
C14 0.0101(17) 0.0122(18) 0.0134(17) 0.0010(14) 0.0048(14) 0.0009(14)
C15 0.0104(16) 0.0111(17) 0.0116(17) -0.0001(14) 0.0052(14) -0.0013(14)
C16 0.0130(17) 0.0103(17) 0.0109(16) 0.0028(14) 0.0029(14) 0.0031(14)
C17 0.0092(17) 0.0164(19) 0.0169(19) 0.0024(16) 0.0055(14) 0.0028(15)
C18 0.0134(18) 0.023(2) 0.023(2) 0.0061(18) 0.0106(17) 0.0060(17)
C19 0.030(3) 0.018(2) 0.020(2) 0.0047(17) 0.0150(19) 0.0111(19)
C20 0.025(2) 0.015(2) 0.0135(19) 0.0019(15) 0.0070(17) 0.0065(17)
C21 0.0160(19) 0.0124(18) 0.0123(17) 0.0008(14) 0.0054(14) 0.0003(15)
C22 0.0102(16) 0.0107(17) 0.0093(16) 0.0001(13) 0.0020(13) -0.0005(13)
C23 0.0114(17) 0.0131(18) 0.0156(18) 0.0044(15) 0.0040(14) 0.0001(14)
C24 0.0108(17) 0.0097(17) 0.0131(17) 0.0005(13) 0.0027(14) 0.0003(14)
C25 0.0137(18) 0.0140(19) 0.0144(18) 0.0010(15) 0.0031(15) 0.0024(15)
C26 0.0145(18) 0.018(2) 0.0173(19) 0.0057(16) -0.0005(15) 0.0027(17)
C27 0.0146(18) 0.0143(19) 0.022(2) -0.0018(16) 0.0049(16) 0.0005(16)
C28 0.018(2) 0.016(2) 0.018(2) -0.0023(16) 0.0080(16) 0.0014(16)
C29 0.0155(19) 0.016(2) 0.0118(18) 0.0017(14) 0.0018(15) 0.0000(16)
N1 0.0081(14) 0.0126(15) 0.0117(15) 0.0013(12) 0.0036(12) 0.0003(12)
O1 0.0087(12) 0.0109(13) 0.0145(13) 0.0046(11) 0.0032(10) 0.0017(10)
O2 0.0099(13) 0.0179(15) 0.0148(14) 0.0034(12) 0.0041(11) -0.0010(11)

loop_
_atom_type_symbol
_atom_type_description
_atom_type_scat_dispersion_real
_atom_type_scat_dispersion_imag
_atom_type_scat_source
C C 0.0033 0.0016 'International Tables Vol C Tables 4.2.6.8 and 6.1.1.4'
H H 0.0000 0.0000 'International Tables Vol C Tables 4.2.6.8 and 6.1.1.4'
N N 0.0061 0.0033 'International Tables Vol C Tables 4.2.6.8 and 6.1.1.4'
O O 0.0106 0.0060 'International Tables Vol C Tables 4.2.6.8 and 6.1.1.4'

loop_
_geom_angle_atom_site_label_1
_geom_angle_atom_site_label_2
_geom_angle_atom_site_label_3
_geom_angle
C2 C1 C6 121.2(4)
C2 C1 H1 119.4
C6 C1 H1 119.4
C1 C2 C3 120.1(5)
C1 C2 H2 120.0
C3 C2 H2 120.0
C4 C3 C2 119.9(4)
C4 C3 H3 120.1
C2 C3 H3 120.1
C3 C4 C5 119.8(5)
C3 C4 H4 120.1
C5 C4 H4 120.1
C4 C5 C6 121.3(5)
C4 C5 H5 119.4
C6 C5 H5 119.4
C1 C6 C5 117.7(4)
C1 C6 C7 123.0(4)
C5 C6 C7 119.3(4)
C6 C7 C8 113.2(4)
C6 C7 C13 107.4(4)
C8 C7 C13 116.2(4)
C6 C7 H7 106.5
C8 C7 H7 106.5
C13 C7 H7 106.5
C9 C8 C7 113.5(4)
C9 C8 H8A 108.9
C7 C8 H8A 108.9
C9 C8 H8B 108.9
C7 C8 H8B 108.9
H8A C8 H8B 107.7
C10 C9 C8 120.2(4)
C10 C9 H9A 107.3
C8 C9 H9A 107.3
C10 C9 H9B 107.3
C8 C9 H9B 107.3
H9A C9 H9B 106.9
N1 C10 C11 109.9(3)
N1 C10 C9 112.7(3)
C11 C10 C9 115.5(4)
N1 C10 H10 106.0
C11 C10 H10 106.0
C9 C10 H10 106.0
C10 C11 C12 114.5(4)
C10 C11 H11A 108.6
C12 C11 H11A 108.6
C10 C11 H11B 108.6
C12 C11 H11B 108.6
H11A C11 H11B 107.6
C11 C12 C14 110.3(3)
C11 C12 C13 114.6(4)
C14 C12 C13 109.8(3)
C11 C12 H12 107.2
C14 C12 H12 107.2
C13 C12 H12 107.2
C12 C13 C7 117.0(4)
C12 C13 H13A 108.0
C7 C13 H13A 108.0
C12 C13 H13B 108.0
C7 C13 H13B 108.0
H13A C13 H13B 107.3
C15 C14 C12 117.4(3)
C15 C14 H14A 107.9
C12 C14 H14A 107.9
C15 C14 H14B 107.9
C12 C14 H14B 107.9
H14A C14 H14B 107.2
N1 C15 C16 113.8(3)
N1 C15 C14 110.7(3)
C16 C15 C14 105.1(3)
N1 C15 H15 109.0
C16 C15 H15 109.0
C14 C15 H15 109.0
C17 C16 C21 120.1(4)
C17 C16 C15 119.3(4)
C21 C16 C15 120.2(4)
C16 C17 C18 119.8(4)
C16 C17 H17 120.1
C18 C17 H17 120.1
C19 C18 C17 120.5(4)
C19 C18 H18 119.7
C17 C18 H18 119.7
C18 C19 C20 119.5(4)
C18 C19 H19 120.2
C20 C19 H19 120.2
C19 C20 C21 120.9(5)
C19 C20 H20 119.6
C21 C20 H20 119.6
C20 C21 C16 119.2(4)
C20 C21 H21 120.4
C16 C21 H21 120.4
O2 C22 O1 123.1(4)
O2 C22 N1 125.0(4)
O1 C22 N1 111.9(3)
O1 C23 C24 108.9(3)
O1 C23 H23A 109.9
C24 C23 H23A 109.9
O1 C23 H23B 109.9
C24 C23 H23B 109.9
H23A C23 H23B 108.3
C25 C24 C29 119.0(4)
C25 C24 C23 119.4(4)
C29 C24 C23 121.6(4)
C24 C25 C26 120.8(4)
C24 C25 H25 119.6
C26 C25 H25 119.6
C27 C26 C25 119.7(4)
C27 C26 H26 120.2
C25 C26 H26 120.2
C26 C27 C28 119.9(4)
C26 C27 H27 120.0
C28 C27 H27 120.0
C29 C28 C27 120.3(4)
C29 C28 H28 119.8
C27 C28 H28 119.8
C28 C29 C24 120.3(4)
C28 C29 H29 119.8
C24 C29 H29 119.8
C22 N1 C15 121.2(3)
C22 N1 C10 114.8(3)
C15 N1 C10 120.4(3)
C22 O1 C23 114.4(3)

loop_
_geom_bond_atom_site_label_1
_geom_bond_atom_site_label_2
_geom_bond_distance
C1 C2 1.389(6)
C1 C6 1.392(6)
C1 H1 0.9500
C2 C3 1.391(8)
C2 H2 0.9500
C3 C4 1.376(8)
C3 H3 0.9500
C4 C5 1.395(7)
C4 H4 0.9500
C5 C6 1.401(6)
C5 H5 0.9500
C6 C7 1.519(6)
C7 C8 1.533(6)
C7 C13 1.562(6)
C7 H7 1.0000
C8 C9 1.530(6)
C8 H8A 0.9900
C8 H8B 0.9900
C9 C10 1.528(6)
C9 H9A 0.9900
C9 H9B 0.9900
C10 N1 1.494(5)
C10 C11 1.519(6)
C10 H10 1.0000
C11 C12 1.535(6)
C11 H11A 0.9900
C11 H11B 0.9900
C12 C14 1.540(6)
C12 C13 1.544(6)
C12 H12 1.0000
C13 H13A 0.9900
C13 H13B 0.9900
C14 C15 1.540(6)
C14 H14A 0.9900
C14 H14B 0.9900
C15 N1 1.473(5)
C15 C16 1.522(6)
C15 H15 1.0000
C16 C17 1.389(6)
C16 C21 1.397(6)
C17 C18 1.395(6)
C17 H17 0.9500
C18 C19 1.382(8)
C18 H18 0.9500
C19 C20 1.387(8)
C19 H19 0.9500
C20 C21 1.394(6)
C20 H20 0.9500
C21 H21 0.9500
C22 O2 1.224(5)
C22 O1 1.352(5)
C22 N1 1.359(5)
C23 O1 1.441(5)
C23 C24 1.509(6)
C23 H23A 0.9900
C23 H23B 0.9900
C24 C25 1.384(6)
C24 C29 1.400(6)
C25 C26 1.394(6)
C25 H25 0.9500
C26 C27 1.386(7)
C26 H26 0.9500
C27 C28 1.387(7)
C27 H27 0.9500
C28 C29 1.382(6)
C28 H28 0.9500
C29 H29 0.9500
